data_7033199
loop_
_publ_author_name
'Fuller, Rebecca O.'
'Koutsantonis, George A.'
'Lozi\'c, Ivan'
'Ogden, Mark I.'
'Skelton, Brian W.'

_publ_section_title
;
 Manganese-calcium clusters supported by calixarenes.
;
_journal_issue 5
_journal_name_full 'Dalton transactions (Cambridge, England : 2003)'
_journal_page_first 2132
_journal_page_last 2137
_journal_paper_doi 10.1039/c4dt02952f
_journal_volume 44
_journal_year 2015
_chemical_absolute_configuration ad
_chemical_formula_moiety 'C92 H118 Ca2 Mn N4 O12 S8, 3.55(C3 H7 N O)'
_chemical_formula_sum 'C102.65 H142.85 Ca2 Mn N7.55 O15.55 S8'
_chemical_formula_weight 2122.97
_chemical_name_systematic
;
 ?
;
_space_group_IT_number 19
_symmetry_cell_setting orthorhombic
_symmetry_space_group_name_Hall 'P 2ac 2ab'
_symmetry_space_group_name_H-M 'P 21 21 21'
_atom_sites_solution_hydrogens geom
_atom_sites_solution_primary direct
_atom_sites_solution_secondary difmap
_audit_creation_date 2010-09-14T18:17:40-00:00
_audit_creation_method 'WinGX routine CIF_UPDATE'
_audit_update_record
;
2014-10-28 deposited with the CCDC.
2014-11-21 downloaded from the CCDC.
;
_cell_angle_alpha 90
_cell_angle_beta 90
_cell_angle_gamma 90
_cell_formula_units_Z 4
_cell_length_a 16.8316(5)
_cell_length_b 19.3323(4)
_cell_length_c 34.4393(9)
_cell_measurement_reflns_used 22648
_cell_measurement_temperature 100(2)
_cell_measurement_theta_max 67.1295
_cell_measurement_theta_min 2.9169
_cell_volume 11206.3(5)
_computing_cell_refinement
;
        CrysAlisPro, Oxford Diffraction Ltd.,
        Version 1.171.33.52 (release 06-11-2009 CrysAlis171 .NET)
        (compiled Nov  6 2009,16:24:50)
;
_computing_data_collection
;
        CrysAlisPro, Oxford Diffraction Ltd.,
        Version 1.171.33.52 (release 06-11-2009 CrysAlis171 .NET)
        (compiled Nov  6 2009,16:24:50)
;
_computing_data_reduction
;
        CrysAlisPro, Oxford Diffraction Ltd.,
        Version 1.171.33.52 (release 06-11-2009 CrysAlis171 .NET)
        (compiled Nov  6 2009,16:24:50)
;
_computing_molecular_graphics 'OrtepII (Johnson, C. K. (1976)'
_computing_publication_material 'WinGX Farrugia, L. J. (1999)'
_computing_structure_refinement 'SHELXL-97 (Sheldrick, 2008)'
_computing_structure_solution 'SIR92 (Altomare et al., 1994)'
_diffrn_ambient_temperature 100(2)
_diffrn_detector_area_resol_mean 10.4738
_diffrn_measured_fraction_theta_full 0.994
_diffrn_measured_fraction_theta_max 0.994
_diffrn_measurement_device_type 'Oxford Diffraction Gemini diffractometer'
_diffrn_measurement_method '\w scans'
_diffrn_orient_matrix_UB_11 0.0773593784
_diffrn_orient_matrix_UB_12 0.0391290311
_diffrn_orient_matrix_UB_13 0.0092530372
_diffrn_orient_matrix_UB_21 0.0283110914
_diffrn_orient_matrix_UB_22 -0.0615490945
_diffrn_orient_matrix_UB_23 0.0248741903
_diffrn_orient_matrix_UB_31 0.0397374297
_diffrn_orient_matrix_UB_32 -0.0323461461
_diffrn_orient_matrix_UB_33 -0.0359738638
_diffrn_radiation_monochromator graphite
_diffrn_radiation_type CuK\a
_diffrn_radiation_wavelength 1.54178
_diffrn_reflns_av_R_equivalents 0.0848
_diffrn_reflns_av_unetI/netI 0.0522
_diffrn_reflns_limit_h_max 20
_diffrn_reflns_limit_h_min -19
_diffrn_reflns_limit_k_max 21
_diffrn_reflns_limit_k_min -23
_diffrn_reflns_limit_l_max 39
_diffrn_reflns_limit_l_min -40
_diffrn_reflns_number 117067
_diffrn_reflns_theta_full 67.34
_diffrn_reflns_theta_max 67.34
_diffrn_reflns_theta_min 2.92
_exptl_absorpt_coefficient_mu 3.652
_exptl_absorpt_correction_T_max 0.723
_exptl_absorpt_correction_T_min 0.426
_exptl_absorpt_correction_type analytical
_exptl_absorpt_process_details
;
        CrysAlisPro, Oxford Diffraction Ltd.,
        Version 1.171.33.52 (release 06-11-2009 CrysAlis171 .NET)
        (compiled Nov  6 2009,16:24:50)
Analytical numeric absorption correction using a multifaceted crystal
                        model based on expressions derived by R.C. Clark & J.S.
        (Clark, R. C. & Reid, J. S. (1995). Acta Cryst. A51, 887-897)
;
_exptl_crystal_colour colourless
_exptl_crystal_density_diffrn 1.258
_exptl_crystal_density_method 'not measured'
_exptl_crystal_description rod
_exptl_crystal_F_000 4516
_exptl_crystal_size_max 0.36
_exptl_crystal_size_mid 0.14
_exptl_crystal_size_min 0.1
_refine_diff_density_max 1.241
_refine_diff_density_min -0.421
_refine_diff_density_rms 0.13
_refine_ls_abs_structure_details 'Flack H D (1983), Acta Cryst. A39, 876-881'
_refine_ls_abs_structure_Flack 0.009(7)
_refine_ls_extinction_method none
_refine_ls_goodness_of_fit_ref 0.992
_refine_ls_hydrogen_treatment mixed
_refine_ls_matrix_type full
_refine_ls_number_parameters 1391
_refine_ls_number_reflns 19960
_refine_ls_number_restraints 228
_refine_ls_restrained_S_all 1.013
_refine_ls_R_factor_all 0.0969
_refine_ls_R_factor_gt 0.0745
_refine_ls_shift/su_max 0.041
_refine_ls_shift/su_mean 0.004
_refine_ls_structure_factor_coef Fsqd
_refine_ls_weighting_details 'calc w=1/[\s^2^(Fo^2^)+(0.1531P)^2^] where P=(Fo^2^+2Fc^2^)/3'
_refine_ls_weighting_scheme calc
_refine_ls_wR_factor_gt 0.1841
_refine_ls_wR_factor_ref 0.2044
_reflns_number_gt 15058
_reflns_number_total 19960
_reflns_threshold_expression I>2\s(I)
_cod_data_source_file c4dt02952f2.cif
_cod_data_source_block gk302
_cod_depositor_comments 'Adding full bibliography for 7033192--7033199.cif.'
_cod_database_code 7033199

loop_
_symmetry_equiv_pos_as_xyz
'x, y, z'
'-x+1/2, -y, z+1/2'
'x+1/2, -y+1/2, -z'
'-x, y+1/2, -z+1/2'

loop_
_atom_site_label
_atom_site_type_symbol
_atom_site_fract_x
_atom_site_fract_y
_atom_site_fract_z
_atom_site_U_iso_or_equiv
_atom_site_adp_type
_atom_site_occupancy
_atom_site_symmetry_multiplicity
_atom_site_calc_flag
_atom_site_refinement_flags
_atom_site_disorder_assembly
_atom_site_disorder_group
Mn1 Mn 0.19779(5) 0.18378(4) 0.25002(2) 0.0266(2) Uani 1 1 d . A .
Ca1 Ca 0.39980(7) 0.08838(5) 0.24358(3) 0.0257(2) Uani 1 1 d . A .
Ca2 Ca 0.39775(7) 0.27637(6) 0.26030(3) 0.0266(2) Uani 1 1 d . A .
O11 O 0.1791(2) 0.1238(2) 0.20088(11) 0.0306(9) Uani 1 1 d . . .
C11 C 0.1160(3) 0.1242(3) 0.17790(15) 0.0269(11) Uani 1 1 d . . .
C12 C 0.0650(3) 0.1820(3) 0.17629(16) 0.0288(12) Uani 1 1 d . . .
C13 C -0.0016(3) 0.1829(3) 0.15258(18) 0.0341(13) Uani 1 1 d . . .
H13 H -0.0353 0.2223 0.1527 0.041 Uiso 1 1 calc R . .
C14 C -0.0203(4) 0.1270(3) 0.12842(18) 0.0370(14) Uani 1 1 d . A .
C141 C -0.0947(4) 0.1293(3) 0.10085(18) 0.0484(17) Uani 1 1 d D . .
C142 C -0.0809(9) 0.1923(5) 0.0741(3) 0.047(4) Uani 0.5 1 d PDU A 1
H14A H -0.0303 0.1868 0.0604 0.07 Uiso 0.5 1 calc PR A 1
H14B H -0.0793 0.2346 0.0898 0.07 Uiso 0.5 1 calc PR A 1
H14C H -0.1243 0.1956 0.0553 0.07 Uiso 0.5 1 calc PR A 1
C143 C -0.1063(10) 0.0636(5) 0.0784(4) 0.066(5) Uani 0.5 1 d PDU A 1
H14D H -0.114 0.025 0.0965 0.099 Uiso 0.5 1 calc PR A 1
H14E H -0.0594 0.0548 0.0623 0.099 Uiso 0.5 1 calc PR A 1
H14F H -0.1532 0.068 0.0617 0.099 Uiso 0.5 1 calc PR A 1
C144 C -0.1668(7) 0.1463(8) 0.1272(3) 0.056(4) Uani 0.5 1 d PDU A 1
H14G H -0.2065 0.1095 0.1249 0.084 Uiso 0.5 1 calc PR A 1
H14H H -0.1902 0.1904 0.1191 0.084 Uiso 0.5 1 calc PR A 1
H14I H -0.1491 0.1498 0.1543 0.084 Uiso 0.5 1 calc PR A 1
C145 C -0.1152(11) 0.2016(5) 0.0878(5) 0.067(5) Uani 0.5 1 d PDU A 2
H14J H -0.1366 0.2001 0.0614 0.1 Uiso 0.5 1 calc PR A 2
H14K H -0.0673 0.2304 0.0883 0.1 Uiso 0.5 1 calc PR A 2
H14L H -0.1551 0.2213 0.1054 0.1 Uiso 0.5 1 calc PR A 2
C146 C -0.0750(8) 0.0837(7) 0.0641(3) 0.051(4) Uani 0.5 1 d PDU A 2
H14M H -0.0574 0.0378 0.0724 0.077 Uiso 0.5 1 calc PR A 2
H14N H -0.0326 0.1059 0.049 0.077 Uiso 0.5 1 calc PR A 2
H14O H -0.1226 0.0793 0.0479 0.077 Uiso 0.5 1 calc PR A 2
C147 C -0.1606(8) 0.0936(8) 0.1235(4) 0.070(5) Uani 0.5 1 d PDU A 2
H14P H -0.2082 0.0902 0.1073 0.105 Uiso 0.5 1 calc PR A 2
H14Q H -0.1727 0.1205 0.1469 0.105 Uiso 0.5 1 calc PR A 2
H14R H -0.1432 0.0471 0.131 0.105 Uiso 0.5 1 calc PR A 2
C15 C 0.0299(4) 0.0700(3) 0.12993(16) 0.0339(13) Uani 1 1 d . . .
H15 H 0.019 0.0316 0.1136 0.041 Uiso 1 1 calc R A .
C16 C 0.0959(3) 0.0667(3) 0.15452(15) 0.0292(11) Uani 1 1 d . A .
S1 S 0.14779(8) -0.01255(7) 0.16009(4) 0.0298(3) Uani 1 1 d . . .
O21 O 0.2660(2) 0.2672(2) 0.22803(10) 0.0279(8) Uani 1 1 d . . .
C21 C 0.2439(3) 0.2962(3) 0.19528(15) 0.0255(11) Uani 1 1 d . . .
C22 C 0.2987(3) 0.3332(3) 0.17121(15) 0.0262(11) Uani 1 1 d . . .
C23 C 0.2761(4) 0.3623(3) 0.13552(15) 0.0294(12) Uani 1 1 d . . .
H23 H 0.3152 0.3856 0.1205 0.035 Uiso 1 1 calc R . .
C24 C 0.1997(4) 0.3587(3) 0.12134(17) 0.0341(13) Uani 1 1 d . . .
C241 C 0.1786(5) 0.3926(4) 0.08227(18) 0.0453(15) Uani 1 1 d U . .
C242 C 0.2417(5) 0.3759(5) 0.0513(2) 0.067(2) Uani 1 1 d U . .
H24A H 0.2269 0.398 0.0267 0.101 Uiso 1 1 calc R . .
H24B H 0.2449 0.3258 0.0476 0.101 Uiso 1 1 calc R . .
H24C H 0.2935 0.3935 0.0598 0.101 Uiso 1 1 calc R . .
C243 C 0.0993(6) 0.3651(5) 0.0668(2) 0.072(2) Uani 1 1 d U . .
H24D H 0.0562 0.3796 0.0841 0.108 Uiso 1 1 calc R . .
H24E H 0.1011 0.3145 0.0656 0.108 Uiso 1 1 calc R . .
H24F H 0.09 0.3837 0.0407 0.108 Uiso 1 1 calc R . .
C244 C 0.1744(7) 0.4693(4) 0.0873(2) 0.074(2) Uani 1 1 d U . .
H24G H 0.1384 0.4804 0.1088 0.112 Uiso 1 1 calc R . .
H24H H 0.1544 0.4905 0.0633 0.112 Uiso 1 1 calc R . .
H24I H 0.2275 0.4874 0.093 0.112 Uiso 1 1 calc R . .
C25 C 0.1445(4) 0.3256(3) 0.14496(17) 0.0339(13) Uani 1 1 d . . .
H25 H 0.0908 0.3232 0.1366 0.041 Uiso 1 1 calc R . .
C26 C 0.1650(3) 0.2959(3) 0.18056(16) 0.0284(12) Uani 1 1 d . . .
S2 S 0.08748(8) 0.25326(7) 0.20749(4) 0.0304(3) Uani 1 1 d . . .
O31 O 0.4145(2) 0.18905(19) 0.20872(10) 0.0258(8) Uani 1 1 d . . .
C31 C 0.4387(3) 0.2013(3) 0.17323(15) 0.0273(12) Uani 1 1 d . . .
C32 C 0.4672(4) 0.1487(3) 0.14800(16) 0.0297(12) Uani 1 1 d . A .
C33 C 0.4971(4) 0.1634(3) 0.11065(16) 0.0350(13) Uani 1 1 d . . .
H33 H 0.5155 0.1263 0.0949 0.042 Uiso 1 1 calc R . .
C34 C 0.5005(4) 0.2309(4) 0.09606(18) 0.0396(15) Uani 1 1 d . . .
C341 C 0.5343(6) 0.2467(5) 0.0556(2) 0.0614(19) Uani 1 1 d U . .
C342 C 0.6228(6) 0.2186(5) 0.0535(3) 0.076(2) Uani 1 1 d U . .
H34A H 0.6458 0.2301 0.0282 0.114 Uiso 1 1 calc R . .
H34B H 0.6228 0.1683 0.057 0.114 Uiso 1 1 calc R . .
H34C H 0.6545 0.2402 0.0741 0.114 Uiso 1 1 calc R . .
C343 C 0.4883(7) 0.2095(6) 0.0254(2) 0.084(3) Uani 1 1 d U . .
H34D H 0.4342 0.2282 0.0243 0.125 Uiso 1 1 calc R . .
H34E H 0.4861 0.1601 0.0319 0.125 Uiso 1 1 calc R . .
H34F H 0.5141 0.2154 0.0002 0.125 Uiso 1 1 calc R . .
C344 C 0.5420(7) 0.3213(5) 0.0480(3) 0.085(3) Uani 1 1 d U . .
H34G H 0.568 0.3284 0.0229 0.128 Uiso 1 1 calc R . .
H34H H 0.5741 0.3426 0.0686 0.128 Uiso 1 1 calc R . .
H34I H 0.4892 0.3425 0.0476 0.128 Uiso 1 1 calc R . .
C35 C 0.4701(4) 0.2820(3) 0.12057(17) 0.0370(14) Uani 1 1 d . . .
H35 H 0.4706 0.3285 0.1117 0.044 Uiso 1 1 calc R . .
C36 C 0.4395(3) 0.2688(3) 0.15677(16) 0.0285(12) Uani 1 1 d . . .
S3 S 0.40076(8) 0.33874(7) 0.18399(3) 0.0267(3) Uani 1 1 d . . .
O41 O 0.3010(2) 0.0568(2) 0.19321(11) 0.0314(9) Uani 1 1 d D A .
H41 H 0.267(4) 0.087(4) 0.194(3) 0.08(3) Uiso 1 1 d D . .
C41 C 0.3081(3) 0.0271(3) 0.15791(15) 0.0271(11) Uani 1 1 d . . .
C42 C 0.2437(3) -0.0021(3) 0.13798(15) 0.0280(12) Uani 1 1 d . A .
C43 C 0.2544(4) -0.0327(3) 0.10211(16) 0.0293(12) Uani 1 1 d . . .
H43 H 0.2094 -0.0509 0.0889 0.035 Uiso 1 1 calc R A .
C44 C 0.3291(4) -0.0376(3) 0.08455(16) 0.0313(12) Uani 1 1 d . A .
C441 C 0.3421(4) -0.0764(4) 0.04630(18) 0.0393(14) Uani 1 1 d . . .
C442 C 0.2640(4) -0.0828(4) 0.0235(2) 0.0509(18) Uani 1 1 d . A .
H44A H 0.2278 -0.1139 0.0373 0.076 Uiso 1 1 calc R . .
H44B H 0.2751 -0.1017 -0.0024 0.076 Uiso 1 1 calc R . .
H44C H 0.2395 -0.0371 0.0209 0.076 Uiso 1 1 calc R . .
C443 C 0.4025(5) -0.0382(4) 0.02122(18) 0.0535(19) Uani 1 1 d . A .
H44D H 0.3801 0.0061 0.0128 0.08 Uiso 1 1 calc R . .
H44E H 0.4155 -0.0663 -0.0016 0.08 Uiso 1 1 calc RD . .
H44F H 0.4509 -0.0298 0.0363 0.08 Uiso 1 1 calc R . .
C444 C 0.3735(5) -0.1481(4) 0.0555(2) 0.060(2) Uani 1 1 d . A .
H44G H 0.4244 -0.1441 0.0691 0.091 Uiso 1 1 calc R . .
H44H H 0.3811 -0.1739 0.0313 0.091 Uiso 1 1 calc R . .
H44I H 0.3353 -0.1725 0.072 0.091 Uiso 1 1 calc R . .
C45 C 0.3927(3) -0.0088(3) 0.10484(15) 0.0278(11) Uani 1 1 d . . .
H45 H 0.4444 -0.0119 0.0939 0.033 Uiso 1 1 calc R A .
C46 C 0.3836(3) 0.0244(3) 0.14049(15) 0.0287(12) Uani 1 1 d . A .
S4 S 0.46779(8) 0.06124(7) 0.16394(4) 0.0280(3) Uani 1 1 d . . .
O51 O 0.1754(2) 0.2433(2) 0.29926(11) 0.0316(9) Uani 1 1 d . . .
C51 C 0.1119(3) 0.2395(3) 0.32153(16) 0.0304(12) Uani 1 1 d . . .
C52 C 0.0627(3) 0.1815(3) 0.32211(16) 0.0285(12) Uani 1 1 d . . .
C53 C -0.0053(3) 0.1787(3) 0.34476(16) 0.0294(12) Uani 1 1 d . . .
H53 H -0.0382 0.1388 0.3434 0.035 Uiso 1 1 calc R . .
C54 C -0.0270(4) 0.2327(3) 0.36953(17) 0.0330(13) Uani 1 1 d . . .
C541 C -0.1024(4) 0.2300(3) 0.39418(18) 0.0380(14) Uani 1 1 d . . .
C542 C -0.1316(5) 0.1563(4) 0.4005(2) 0.064(2) Uani 1 1 d . . .
H54A H -0.1747 0.1564 0.4196 0.096 Uiso 1 1 calc R . .
H54B H -0.0878 0.1276 0.41 0.096 Uiso 1 1 calc R . .
H54C H -0.1513 0.1375 0.3758 0.096 Uiso 1 1 calc R . .
C543 C -0.0888(5) 0.2613(5) 0.4342(2) 0.065(2) Uani 1 1 d . . .
H54D H -0.0777 0.3108 0.4317 0.097 Uiso 1 1 calc R . .
H54E H -0.0435 0.2383 0.4467 0.097 Uiso 1 1 calc R . .
H54F H -0.1364 0.2547 0.4502 0.097 Uiso 1 1 calc R . .
C544 C -0.1671(5) 0.2709(6) 0.3737(3) 0.077(3) Uani 1 1 d . . .
H54G H -0.1523 0.3199 0.3729 0.116 Uiso 1 1 calc R . .
H54H H -0.2173 0.2655 0.3877 0.116 Uiso 1 1 calc R . .
H54I H -0.1733 0.2536 0.3471 0.116 Uiso 1 1 calc R . .
C55 C 0.0220(4) 0.2912(3) 0.36921(16) 0.0332(13) Uani 1 1 d . . .
H55 H 0.0083 0.3294 0.3852 0.04 Uiso 1 1 calc R . .
C56 C 0.0897(3) 0.2955(3) 0.34643(15) 0.0292(11) Uani 1 1 d . . .
S5 S 0.14193(8) 0.37571(7) 0.34293(4) 0.0289(3) Uani 1 1 d . A .
O61 O 0.2671(2) 0.1018(2) 0.27340(10) 0.0279(8) Uani 1 1 d . . .
C61 C 0.2408(4) 0.0676(3) 0.30390(15) 0.0279(12) Uani 1 1 d . A .
C62 C 0.2924(4) 0.0273(3) 0.32735(16) 0.0310(12) Uani 1 1 d . . .
C63 C 0.2646(4) -0.0116(4) 0.35882(18) 0.0429(16) Uani 1 1 d . A .
H63 H 0.3016 -0.0374 0.3738 0.052 Uiso 1 1 calc R . .
C64 C 0.1853(5) -0.0137(4) 0.3688(2) 0.0521(18) Uani 1 1 d . . .
C641 C 0.1555(5) -0.0590(5) 0.4038(2) 0.087(2) Uani 1 1 d DU A .
C642 C 0.2167(9) -0.1010(9) 0.4246(5) 0.090(3) Uani 0.5 1 d PDU A 1
H64A H 0.2431 -0.1319 0.4061 0.136 Uiso 0.5 1 calc PR A 1
H64B H 0.1911 -0.1285 0.4449 0.136 Uiso 0.5 1 calc PR A 1
H64C H 0.2562 -0.0701 0.4363 0.136 Uiso 0.5 1 calc PR A 1
C643 C 0.0969(9) -0.0189(8) 0.4279(5) 0.075(4) Uani 0.5 1 d PDU A 1
H64D H 0.0611 0.007 0.4108 0.112 Uiso 0.5 1 calc PR A 1
H64E H 0.1254 0.0134 0.4448 0.112 Uiso 0.5 1 calc PR A 1
H64F H 0.0658 -0.051 0.4439 0.112 Uiso 0.5 1 calc PR A 1
C644 C 0.1023(10) -0.1150(8) 0.3799(5) 0.090(4) Uani 0.5 1 d PDU A 1
H64G H 0.1368 -0.142 0.3627 0.135 Uiso 0.5 1 calc PR A 1
H64H H 0.0623 -0.0907 0.3644 0.135 Uiso 0.5 1 calc PR A 1
H64I H 0.0757 -0.1462 0.3982 0.135 Uiso 0.5 1 calc PR A 1
C645 C 0.2140(8) -0.0360(8) 0.4386(4) 0.066(3) Uani 0.5 1 d PDU A 2
H64J H 0.2203 0.0144 0.4384 0.098 Uiso 0.5 1 calc PR A 2
H64K H 0.266 -0.0579 0.4351 0.098 Uiso 0.5 1 calc PR A 2
H64L H 0.1913 -0.0505 0.4635 0.098 Uiso 0.5 1 calc PR A 2
C646 C 0.0736(7) -0.0363(10) 0.4168(5) 0.079(4) Uani 0.5 1 d PDU A 2
H64M H 0.0741 0.0135 0.4222 0.118 Uiso 0.5 1 calc PR A 2
H64N H 0.0588 -0.0615 0.4404 0.118 Uiso 0.5 1 calc PR A 2
H64O H 0.035 -0.0461 0.3962 0.118 Uiso 0.5 1 calc PR A 2
C647 C 0.1669(11) -0.1345(6) 0.3974(5) 0.094(4) Uani 0.5 1 d PDU A 2
H64P H 0.2227 -0.1437 0.3911 0.141 Uiso 0.5 1 calc PR A 2
H64Q H 0.1331 -0.1499 0.3759 0.141 Uiso 0.5 1 calc PR A 2
H64R H 0.1524 -0.1598 0.4211 0.141 Uiso 0.5 1 calc PR A 2
C65 C 0.1344(4) 0.0263(4) 0.34676(18) 0.0422(15) Uani 1 1 d . A .
H65 H 0.0797 0.0275 0.3534 0.051 Uiso 1 1 calc R . .
C66 C 0.1607(4) 0.0651(3) 0.31515(16) 0.0314(12) Uani 1 1 d . . .
S6 S 0.08614(9) 0.11274(7) 0.28926(4) 0.0301(3) Uani 1 1 d . A .
O71 O 0.4151(2) 0.17490(19) 0.29502(10) 0.0295(8) Uani 1 1 d . . .
C71 C 0.4335(3) 0.1624(3) 0.33162(15) 0.0275(11) Uani 1 1 d . A .
C72 C 0.4590(3) 0.2150(3) 0.35785(16) 0.0306(12) Uani 1 1 d . . .
C73 C 0.4833(4) 0.1995(3) 0.39629(16) 0.0346(13) Uani 1 1 d . A .
H73 H 0.5008 0.236 0.4127 0.041 Uiso 1 1 calc R . .
C74 C 0.4823(4) 0.1326(3) 0.41063(16) 0.0334(13) Uani 1 1 d . . .
C741 C 0.5078(4) 0.1143(4) 0.45293(19) 0.0486(18) Uani 1 1 d . A .
C742 C 0.5350(6) 0.1753(4) 0.4749(2) 0.065(2) Uani 1 1 d . . .
H74A H 0.5505 0.1612 0.5012 0.098 Uiso 1 1 calc R A .
H74B H 0.4919 0.2093 0.4765 0.098 Uiso 1 1 calc R . .
H74C H 0.5808 0.1961 0.4617 0.098 Uiso 1 1 calc R . .
C743 C 0.4328(5) 0.0837(5) 0.4746(2) 0.067(2) Uani 1 1 d . . .
H74D H 0.4469 0.0728 0.5015 0.101 Uiso 1 1 calc R A .
H74E H 0.4151 0.0416 0.4614 0.101 Uiso 1 1 calc R . .
H74F H 0.3898 0.1179 0.4744 0.101 Uiso 1 1 calc R . .
C744 C 0.5685(5) 0.0567(4) 0.4518(2) 0.056(2) Uani 1 1 d . . .
H74G H 0.6176 0.0737 0.4398 0.084 Uiso 1 1 calc R A .
H74H H 0.5476 0.0179 0.4366 0.084 Uiso 1 1 calc R . .
H74I H 0.5797 0.0411 0.4784 0.084 Uiso 1 1 calc R . .
C75 C 0.4550(4) 0.0809(3) 0.38536(16) 0.0345(13) Uani 1 1 d . A .
H75 H 0.4527 0.0344 0.3943 0.041 Uiso 1 1 calc R . .
C76 C 0.4314(3) 0.0955(3) 0.34793(16) 0.0313(12) Uani 1 1 d . . .
S7 S 0.39719(9) 0.02502(7) 0.31892(4) 0.0293(3) Uani 1 1 d . A .
O81 O 0.2974(2) 0.3078(2) 0.31068(11) 0.0305(8) Uani 1 1 d D . .
H81 H 0.2512(18) 0.302(5) 0.306(3) 0.07(3) Uiso 1 1 d D . .
C81 C 0.3024(3) 0.3359(3) 0.34653(15) 0.0262(11) Uani 1 1 d . A .
C82 C 0.2371(3) 0.3637(3) 0.36579(15) 0.0281(12) Uani 1 1 d . . .
C83 C 0.2447(4) 0.3933(3) 0.40278(16) 0.0293(12) Uani 1 1 d . A .
H83 H 0.199 0.4115 0.4154 0.035 Uiso 1 1 calc R . .
C84 C 0.3187(4) 0.3964(3) 0.42133(16) 0.0300(12) Uani 1 1 d . . .
C841 C 0.3289(4) 0.4326(3) 0.46119(17) 0.0373(14) Uani 1 1 d . A .
C842 C 0.2495(4) 0.4412(4) 0.48233(18) 0.0467(17) Uani 1 1 d . . .
H84A H 0.2589 0.4608 0.5082 0.07 Uiso 1 1 calc R A .
H84B H 0.2237 0.396 0.4849 0.07 Uiso 1 1 calc R . .
H84C H 0.2152 0.4724 0.4674 0.07 Uiso 1 1 calc R . .
C843 C 0.3835(4) 0.3894(4) 0.48746(18) 0.0440(16) Uani 1 1 d . . .
H84D H 0.4351 0.3832 0.4748 0.066 Uiso 1 1 calc R A .
H84E H 0.3592 0.3441 0.4921 0.066 Uiso 1 1 calc R . .
H84F H 0.3909 0.4134 0.5123 0.066 Uiso 1 1 calc R . .
C844 C 0.3645(4) 0.5044(3) 0.4537(2) 0.0427(15) Uani 1 1 d . . .
H84G H 0.3754 0.5272 0.4786 0.064 Uiso 1 1 calc R A .
H84H H 0.3268 0.5322 0.4387 0.064 Uiso 1 1 calc R . .
H84I H 0.4142 0.4995 0.4391 0.064 Uiso 1 1 calc R . .
C85 C 0.3834(4) 0.3699(3) 0.40166(16) 0.0302(12) Uani 1 1 d . A .
H85 H 0.4345 0.3733 0.4132 0.036 Uiso 1 1 calc R . .
C86 C 0.3764(3) 0.3380(3) 0.36516(15) 0.0276(12) Uani 1 1 d . . .
S8 S 0.46217(8) 0.30254(7) 0.34203(4) 0.0294(3) Uani 1 1 d . A .
C101 C 0.2762(5) 0.1812(4) 0.1018(2) 0.0540(19) Uani 1 1 d . . .
H10A H 0.2437 0.1935 0.1244 0.081 Uiso 1 1 calc R . .
H10B H 0.3125 0.2193 0.0957 0.081 Uiso 1 1 calc R . .
H10C H 0.3069 0.1394 0.1076 0.081 Uiso 1 1 calc R . .
C102 C 0.2611(7) 0.1471(7) 0.0329(3) 0.097(4) Uani 1 1 d . . .
H10D H 0.2209 0.1248 0.0165 0.146 Uiso 1 1 calc R . .
H10E H 0.3042 0.1143 0.0382 0.146 Uiso 1 1 calc R . .
H10F H 0.2825 0.1876 0.0194 0.146 Uiso 1 1 calc R . .
N10 N 0.2253(3) 0.1684(3) 0.06895(15) 0.0393(12) Uani 1 1 d . . .
C10 C 0.1476(5) 0.1741(5) 0.0715(2) 0.057(2) Uani 1 1 d . . .
H10 H 0.1259 0.1846 0.0963 0.068 Uiso 1 1 calc R . .
O10 O 0.1016(5) 0.1668(6) 0.04466(18) 0.134(4) Uani 1 1 d . . .
C201 C 0.2583(5) 0.1711(4) 0.39554(19) 0.0476(17) Uani 1 1 d . . .
H20A H 0.3156 0.1797 0.3965 0.071 Uiso 1 1 calc R . .
H20B H 0.2355 0.1943 0.3728 0.071 Uiso 1 1 calc R . .
H20C H 0.2486 0.1212 0.3936 0.071 Uiso 1 1 calc R . .
C202 C 0.1379(5) 0.1893(5) 0.4349(2) 0.063(2) Uani 1 1 d . . .
H20D H 0.1234 0.1948 0.4623 0.094 Uiso 1 1 calc R . .
H20E H 0.1225 0.1431 0.426 0.094 Uiso 1 1 calc R . .
H20F H 0.1103 0.2243 0.4194 0.094 Uiso 1 1 calc R . .
N20 N 0.2213(3) 0.1977(3) 0.43065(15) 0.0416(13) Uani 1 1 d . . .
C20 C 0.2635(5) 0.2339(4) 0.45634(19) 0.0510(18) Uani 1 1 d . . .
H20 H 0.3178 0.2415 0.4501 0.061 Uiso 1 1 calc R . .
O20 O 0.2402(5) 0.2582(3) 0.48688(18) 0.083(2) Uani 1 1 d . . .
C301 C 0.3139(6) -0.1676(5) 0.1884(3) 0.077(3) Uani 1 1 d . . .
H30A H 0.3652 -0.1831 0.1782 0.116 Uiso 1 1 calc R . .
H30B H 0.2804 -0.1516 0.1669 0.116 Uiso 1 1 calc R . .
H30C H 0.2876 -0.2061 0.2018 0.116 Uiso 1 1 calc R . .
C302 C 0.2633(5) -0.0930(5) 0.2407(2) 0.066(2) Uani 1 1 d . . .
H30D H 0.2839 -0.0614 0.2606 0.098 Uiso 1 1 calc R . .
H30E H 0.2418 -0.1344 0.2533 0.098 Uiso 1 1 calc RD . .
H30F H 0.2212 -0.0699 0.226 0.098 Uiso 1 1 calc R . .
N30 N 0.3262(4) -0.1124(3) 0.21504(18) 0.0526(16) Uani 1 1 d . . .
C30 C 0.3981(4) -0.0800(3) 0.21542(19) 0.0417(15) Uani 1 1 d . A .
H30 H 0.438 -0.0961 0.1982 0.05 Uiso 1 1 calc R . .
O30 O 0.4135(3) -0.0330(2) 0.23606(12) 0.0415(10) Uani 1 1 d . . .
C401 C 0.6382(6) 0.1515(5) 0.3100(3) 0.069(2) Uani 1 1 d . . .
H40A H 0.6908 0.16 0.2987 0.104 Uiso 1 1 calc R . .
H40B H 0.6376 0.1673 0.337 0.104 Uiso 1 1 calc R . .
H40C H 0.5979 0.1767 0.2951 0.104 Uiso 1 1 calc R . .
C402 C 0.6607(5) 0.0349(5) 0.3376(2) 0.066(2) Uani 1 1 d . . .
H40D H 0.6432 -0.0129 0.3336 0.099 Uiso 1 1 calc R . .
H40E H 0.6463 0.0499 0.3638 0.099 Uiso 1 1 calc R . .
H40F H 0.7184 0.0376 0.3344 0.099 Uiso 1 1 calc R . .
N40 N 0.6216(3) 0.0805(3) 0.30874(15) 0.0420(13) Uani 1 1 d . . .
C40 C 0.5745(4) 0.0503(4) 0.2825(2) 0.0424(15) Uani 1 1 d . A .
H40 H 0.5679 0.0015 0.2836 0.051 Uiso 1 1 calc R . .
O40 O 0.5393(2) 0.0825(2) 0.25712(11) 0.0362(9) Uani 1 1 d . . .
C501 C 0.6651(8) 0.3203(7) 0.1684(4) 0.051(3) Uani 0.625(18) 1 d P B 1
H50A H 0.6547 0.3009 0.1426 0.076 Uiso 0.625(18) 1 calc PR B 1
H50B H 0.7225 0.3214 0.173 0.076 Uiso 0.625(18) 1 calc PR B 1
H50C H 0.6437 0.3674 0.1697 0.076 Uiso 0.625(18) 1 calc PR B 1
C502 C 0.6423(9) 0.2082(7) 0.2007(5) 0.053(4) Uani 0.625(18) 1 d P B 1
H50D H 0.6051 0.1861 0.2187 0.08 Uiso 0.625(18) 1 calc PR B 1
H50E H 0.6968 0.2018 0.21 0.08 Uiso 0.625(18) 1 calc PR B 1
H50F H 0.6368 0.1872 0.1749 0.08 Uiso 0.625(18) 1 calc PR B 1
N50 N 0.6260(3) 0.2764(3) 0.19841(16) 0.0413(13) Uani 1 1 d . . .
C50 C 0.5738(5) 0.3087(5) 0.2219(3) 0.030(3) Uani 0.625(18) 1 d P A 1
H50 H 0.5662 0.3569 0.218 0.036 Uiso 0.625(18) 1 calc PR B 1
O50 O 0.5366(3) 0.2821(3) 0.24713(13) 0.0398(10) Uani 1 1 d . . .
C503 C 0.6272(16) 0.3404(10) 0.1843(6) 0.050(6) Uani 0.375(18) 1 d P B 2
H50G H 0.5783 0.3645 0.1918 0.075 Uiso 0.375(18) 1 calc PR B 2
H50H H 0.6308 0.3386 0.1559 0.075 Uiso 0.375(18) 1 calc PR B 2
H50I H 0.6732 0.3652 0.1947 0.075 Uiso 0.375(18) 1 calc PR B 2
C504 C 0.665(2) 0.2136(16) 0.1792(9) 0.081(10) Uani 0.375(18) 1 d P B 2
H50J H 0.6553 0.1725 0.1952 0.122 Uiso 0.375(18) 1 calc PR B 2
H50K H 0.7218 0.2215 0.1766 0.122 Uiso 0.375(18) 1 calc PR B 2
H50L H 0.6413 0.2066 0.1534 0.122 Uiso 0.375(18) 1 calc PR B 2
C50' C 0.5761(12) 0.2506(11) 0.2266(5) 0.047(7) Uani 0.375(18) 1 d P A 2
H50' H 0.5741 0.2017 0.2292 0.056 Uiso 0.375(18) 1 calc PR B 2
C601 C 0.2612(5) 0.4499(4) 0.2567(2) 0.0561(18) Uani 1 1 d U . .
H60A H 0.2675 0.4 0.2528 0.084 Uiso 1 1 calc R . .
H60B H 0.2702 0.4741 0.2321 0.084 Uiso 1 1 calc R . .
H60C H 0.2073 0.4596 0.266 0.084 Uiso 1 1 calc R . .
C602 C 0.2946(6) 0.5288(5) 0.3109(3) 0.076(2) Uani 1 1 d U . .
H60D H 0.3351 0.5353 0.331 0.114 Uiso 1 1 calc R . .
H60E H 0.2438 0.517 0.3231 0.114 Uiso 1 1 calc R . .
H60F H 0.2888 0.5717 0.296 0.114 Uiso 1 1 calc R . .
N60 N 0.3185(4) 0.4737(3) 0.28537(18) 0.0489(13) Uani 1 1 d U . .
C60 C 0.3916(4) 0.4447(3) 0.28859(18) 0.0391(14) Uani 1 1 d . A .
H60 H 0.4274 0.4624 0.3074 0.047 Uiso 1 1 calc R . .
O60 O 0.4127(3) 0.3973(2) 0.26847(12) 0.0378(10) Uani 1 1 d . . .
C701 C 0.0892(5) 0.4991(7) 0.2080(2) 0.065(3) Uani 0.775(7) 1 d P . .
H70A H 0.1143 0.4542 0.2131 0.098 Uiso 0.775(7) 1 calc PR . .
H70B H 0.1167 0.5221 0.1865 0.098 Uiso 0.775(7) 1 calc PR . .
H70C H 0.0333 0.4921 0.2011 0.098 Uiso 0.775(7) 1 calc PR . .
C702 C 0.0496(6) 0.5256(5) 0.2742(3) 0.053(3) Uani 0.775(7) 1 d P . .
H70D H -0.007 0.5241 0.2678 0.08 Uiso 0.775(7) 1 calc PR . .
H70E H 0.0592 0.5622 0.2934 0.08 Uiso 0.775(7) 1 calc PR . .
H70F H 0.0659 0.4809 0.2851 0.08 Uiso 0.775(7) 1 calc PR . .
N70 N 0.0940(6) 0.5393(6) 0.2404(2) 0.067(3) Uani 0.775(7) 1 d P . .
C70 C 0.1355(7) 0.5985(7) 0.2372(4) 0.069(3) Uani 0.775(7) 1 d P . .
H70 H 0.1364 0.6287 0.259 0.083 Uiso 0.775(7) 1 calc PR . .
O70 O 0.1716(6) 0.6160(7) 0.2085(3) 0.109(4) Uani 0.775(7) 1 d P . .
C801 C 0.0899(7) 0.8760(9) 0.2873(4) 0.099(6) Uani 0.775(7) 1 d P . .
H80A H 0.1216 0.9166 0.2803 0.148 Uiso 0.775(7) 1 calc PR . .
H80B H 0.1134 0.8535 0.3101 0.148 Uiso 0.775(7) 1 calc PR . .
H80C H 0.0355 0.8905 0.2934 0.148 Uiso 0.775(7) 1 calc PR . .
C802 C 0.0396(8) 0.8449(7) 0.2235(3) 0.068(3) Uani 0.775(7) 1 d P . .
H80D H -0.0161 0.8455 0.2319 0.102 Uiso 0.775(7) 1 calc PR . .
H80E H 0.0465 0.8102 0.203 0.102 Uiso 0.775(7) 1 calc PR . .
H80F H 0.0542 0.8906 0.2135 0.102 Uiso 0.775(7) 1 calc PR . .
N80 N 0.0886(6) 0.8282(6) 0.2553(2) 0.070(3) Uani 0.775(7) 1 d P . .
C80 C 0.1254(9) 0.7683(8) 0.2570(4) 0.082(4) Uani 0.775(7) 1 d P . .
H80 H 0.123 0.7387 0.235 0.098 Uiso 0.775(7) 1 calc PR . .
O80 O 0.1642(7) 0.7480(7) 0.2865(4) 0.122(4) Uani 0.775(7) 1 d P . .

loop_
_atom_site_aniso_label
_atom_site_aniso_U_11
_atom_site_aniso_U_22
_atom_site_aniso_U_33
_atom_site_aniso_U_23
_atom_site_aniso_U_13
_atom_site_aniso_U_12
Mn1 0.0285(5) 0.0331(5) 0.0182(4) -0.0005(3) 0.0018(4) -0.0015(4)
Ca1 0.0283(6) 0.0337(6) 0.0151(5) 0.0000(4) 0.0004(4) 0.0010(4)
Ca2 0.0273(6) 0.0361(6) 0.0166(5) 0.0000(4) 0.0002(4) -0.0028(5)
O11 0.026(2) 0.041(2) 0.025(2) -0.0061(16) -0.0042(16) 0.0040(17)
C11 0.027(3) 0.037(3) 0.017(2) -0.001(2) 0.001(2) -0.002(2)
C12 0.025(3) 0.035(3) 0.027(3) 0.002(2) 0.002(2) -0.004(2)
C13 0.030(3) 0.037(3) 0.035(3) 0.006(2) 0.001(2) -0.002(3)
C14 0.032(3) 0.044(4) 0.035(3) 0.004(3) -0.008(3) -0.008(3)
C141 0.041(4) 0.050(4) 0.054(4) 0.007(3) -0.019(3) -0.005(3)
C142 0.053(7) 0.049(7) 0.037(6) -0.002(5) -0.020(6) 0.014(6)
C143 0.061(8) 0.048(7) 0.089(9) -0.006(7) -0.043(7) -0.004(7)
C144 0.037(6) 0.080(8) 0.050(7) 0.003(6) -0.022(6) -0.004(6)
C145 0.060(8) 0.070(9) 0.070(9) 0.000(7) -0.020(7) 0.004(7)
C146 0.044(7) 0.061(8) 0.050(7) -0.006(6) -0.020(6) -0.011(6)
C147 0.053(8) 0.073(8) 0.084(9) 0.004(7) -0.019(7) 0.003(7)
C15 0.039(3) 0.039(3) 0.023(3) 0.003(2) -0.003(3) -0.009(3)
C16 0.023(3) 0.040(3) 0.025(3) 0.002(2) -0.002(2) 0.000(2)
S1 0.0303(7) 0.0332(7) 0.0259(7) 0.0000(5) 0.0015(5) -0.0012(6)
O21 0.029(2) 0.035(2) 0.0193(18) -0.0006(15) -0.0009(15) -0.0023(17)
C21 0.025(3) 0.030(3) 0.022(3) 0.000(2) 0.002(2) 0.001(2)
C22 0.028(3) 0.028(3) 0.023(3) -0.003(2) 0.000(2) 0.000(2)
C23 0.040(3) 0.029(3) 0.019(3) 0.001(2) 0.003(2) -0.001(2)
C24 0.042(3) 0.033(3) 0.028(3) -0.003(2) -0.005(3) 0.001(3)
C241 0.057(4) 0.054(3) 0.025(3) 0.009(3) -0.010(3) 0.013(3)
C242 0.070(5) 0.097(6) 0.035(4) 0.013(4) -0.003(3) 0.020(4)
C243 0.069(5) 0.098(6) 0.050(4) 0.025(4) -0.024(4) -0.008(5)
C244 0.122(7) 0.058(5) 0.043(4) 0.008(3) -0.016(4) 0.021(5)
C25 0.037(3) 0.033(3) 0.032(3) 0.003(2) -0.001(3) 0.003(3)
C26 0.031(3) 0.029(3) 0.025(3) -0.002(2) -0.002(2) 0.001(2)
S2 0.0276(7) 0.0368(7) 0.0269(7) -0.0033(5) 0.0023(5) 0.0005(6)
O31 0.031(2) 0.0309(19) 0.0159(17) 0.0011(14) -0.0025(15) -0.0026(16)
C31 0.020(3) 0.042(3) 0.019(3) -0.001(2) -0.001(2) -0.006(2)
C32 0.031(3) 0.035(3) 0.022(3) -0.001(2) -0.002(2) -0.003(2)
C33 0.037(3) 0.049(4) 0.019(3) -0.007(2) 0.005(2) -0.002(3)
C34 0.043(4) 0.050(4) 0.025(3) 0.005(3) 0.008(3) 0.002(3)
C341 0.083(4) 0.074(4) 0.027(3) 0.004(3) 0.025(3) -0.006(4)
C342 0.087(5) 0.081(5) 0.059(4) 0.004(4) 0.024(4) -0.003(4)
C343 0.098(6) 0.113(6) 0.040(4) 0.004(4) 0.020(4) -0.014(5)
C344 0.116(6) 0.085(5) 0.055(4) 0.012(4) 0.040(4) 0.002(5)
C35 0.040(3) 0.041(3) 0.030(3) 0.007(2) 0.004(3) -0.002(3)
C36 0.027(3) 0.033(3) 0.026(3) -0.001(2) 0.000(2) -0.005(2)
S3 0.0300(7) 0.0320(7) 0.0180(6) 0.0007(5) 0.0018(5) -0.0029(6)
O41 0.029(2) 0.043(2) 0.0221(19) -0.0098(16) -0.0016(16) 0.0022(19)
C41 0.034(3) 0.029(3) 0.018(3) 0.000(2) -0.004(2) 0.005(2)
C42 0.028(3) 0.034(3) 0.022(3) 0.000(2) 0.002(2) 0.001(2)
C43 0.033(3) 0.032(3) 0.023(3) -0.003(2) 0.000(2) 0.003(2)
C44 0.040(3) 0.032(3) 0.021(3) -0.005(2) -0.001(2) 0.004(3)
C441 0.041(4) 0.049(4) 0.028(3) -0.015(3) 0.006(3) 0.001(3)
C442 0.046(4) 0.066(5) 0.040(4) -0.026(3) -0.006(3) 0.007(4)
C443 0.057(4) 0.078(5) 0.026(3) -0.017(3) 0.005(3) -0.005(4)
C444 0.067(5) 0.063(5) 0.051(4) -0.030(4) -0.004(4) 0.016(4)
C45 0.029(3) 0.036(3) 0.018(2) 0.001(2) -0.001(2) 0.003(2)
C46 0.035(3) 0.030(3) 0.022(3) -0.002(2) 0.000(2) 0.005(2)
S4 0.0271(7) 0.0354(7) 0.0214(6) -0.0019(5) 0.0012(5) 0.0012(5)
O51 0.031(2) 0.040(2) 0.0239(19) -0.0061(16) 0.0072(16) -0.0107(17)
C51 0.029(3) 0.038(3) 0.024(3) 0.001(2) 0.003(2) -0.002(2)
C52 0.030(3) 0.031(3) 0.024(3) -0.002(2) -0.002(2) 0.001(2)
C53 0.027(3) 0.039(3) 0.023(3) 0.003(2) 0.002(2) -0.006(2)
C54 0.033(3) 0.040(3) 0.027(3) 0.002(2) 0.006(2) 0.005(3)
C541 0.031(3) 0.045(3) 0.038(3) -0.001(3) 0.008(3) -0.002(3)
C542 0.074(6) 0.057(5) 0.061(5) 0.003(4) 0.042(4) -0.014(4)
C543 0.064(5) 0.084(6) 0.046(4) -0.009(4) 0.026(4) -0.008(5)
C544 0.042(5) 0.117(8) 0.072(6) 0.028(6) 0.023(4) 0.009(5)
C55 0.038(3) 0.038(3) 0.024(3) -0.003(2) 0.005(2) 0.005(3)
C56 0.032(3) 0.031(3) 0.025(3) -0.004(2) -0.003(2) -0.003(2)
S5 0.0304(7) 0.0302(7) 0.0261(7) 0.0000(5) -0.0008(6) -0.0016(5)
O61 0.033(2) 0.034(2) 0.0163(18) 0.0036(15) 0.0025(15) 0.0010(17)
C61 0.039(3) 0.026(3) 0.019(3) 0.002(2) 0.004(2) -0.003(2)
C62 0.036(3) 0.034(3) 0.022(3) 0.001(2) 0.001(2) -0.004(3)
C63 0.054(4) 0.049(4) 0.026(3) 0.013(3) 0.007(3) -0.001(3)
C64 0.057(5) 0.056(4) 0.043(4) 0.015(3) 0.011(3) -0.003(4)
C641 0.090(5) 0.101(4) 0.071(4) 0.041(4) 0.024(4) -0.005(4)
C642 0.092(6) 0.099(6) 0.081(6) 0.037(5) 0.019(5) -0.002(5)
C643 0.073(6) 0.092(6) 0.060(6) 0.023(5) 0.017(5) -0.021(6)
C644 0.092(6) 0.093(6) 0.085(6) 0.037(6) 0.030(6) 0.000(6)
C645 0.069(6) 0.078(6) 0.049(5) 0.032(5) 0.025(5) 0.001(5)
C646 0.076(6) 0.100(7) 0.061(6) 0.026(6) 0.015(6) -0.020(6)
C647 0.103(6) 0.095(6) 0.085(6) 0.036(5) 0.021(5) -0.008(5)
C65 0.043(4) 0.053(4) 0.031(3) 0.010(3) 0.015(3) -0.005(3)
C66 0.041(3) 0.030(3) 0.023(3) 0.001(2) 0.004(2) -0.004(3)
S6 0.0306(7) 0.0333(7) 0.0264(7) -0.0048(5) 0.0033(6) -0.0041(6)
O71 0.037(2) 0.034(2) 0.0179(18) 0.0004(15) -0.0006(16) 0.0019(17)
C71 0.025(3) 0.037(3) 0.020(3) -0.003(2) 0.002(2) 0.005(2)
C72 0.030(3) 0.041(3) 0.020(3) 0.003(2) -0.006(2) 0.003(3)
C73 0.035(3) 0.045(3) 0.023(3) -0.007(2) -0.002(2) 0.001(3)
C74 0.038(3) 0.044(3) 0.018(3) 0.001(2) -0.006(2) 0.004(3)
C741 0.056(4) 0.068(5) 0.022(3) 0.007(3) -0.014(3) 0.003(4)
C742 0.100(7) 0.074(5) 0.022(3) 0.005(3) -0.021(4) 0.009(5)
C743 0.068(5) 0.105(7) 0.029(4) 0.016(4) -0.008(3) -0.017(5)
C744 0.066(5) 0.063(5) 0.039(4) 0.004(3) -0.017(3) 0.019(4)
C75 0.040(3) 0.043(3) 0.021(3) 0.002(2) -0.004(2) 0.009(3)
C76 0.030(3) 0.039(3) 0.025(3) -0.004(2) 0.000(2) 0.002(2)
S7 0.0356(7) 0.0334(7) 0.0187(6) -0.0002(5) 0.0002(5) 0.0028(6)
O81 0.028(2) 0.040(2) 0.0229(19) -0.0072(16) 0.0006(16) -0.0054(18)
C81 0.029(3) 0.032(3) 0.017(2) 0.002(2) 0.003(2) -0.003(2)
C82 0.035(3) 0.027(3) 0.022(3) 0.003(2) -0.006(2) -0.003(2)
C83 0.034(3) 0.030(3) 0.024(3) -0.001(2) 0.001(2) 0.000(2)
C84 0.033(3) 0.035(3) 0.022(3) 0.001(2) -0.003(2) -0.003(2)
C841 0.042(4) 0.043(3) 0.026(3) -0.008(3) 0.002(3) -0.007(3)
C842 0.048(4) 0.066(5) 0.026(3) -0.017(3) 0.006(3) -0.001(3)
C843 0.049(4) 0.055(4) 0.028(3) -0.007(3) -0.006(3) 0.001(3)
C844 0.048(4) 0.038(3) 0.041(4) -0.011(3) 0.001(3) 0.000(3)
C85 0.034(3) 0.031(3) 0.025(3) 0.001(2) -0.001(2) 0.003(2)
C86 0.033(3) 0.028(3) 0.022(3) -0.001(2) 0.002(2) 0.001(2)
S8 0.0297(7) 0.0366(7) 0.0220(6) -0.0019(5) 0.0000(5) -0.0015(6)
C101 0.062(5) 0.058(4) 0.042(4) 0.008(3) -0.020(3) -0.006(4)
C102 0.077(7) 0.145(11) 0.070(7) -0.063(7) 0.004(5) 0.011(7)
N10 0.047(3) 0.042(3) 0.029(3) -0.003(2) -0.005(2) 0.006(2)
C10 0.050(4) 0.094(6) 0.027(3) 0.011(3) -0.005(3) -0.005(4)
O10 0.072(5) 0.289(13) 0.042(3) 0.025(5) -0.020(3) -0.045(7)
C201 0.053(4) 0.060(4) 0.031(3) -0.001(3) 0.004(3) 0.003(3)
C202 0.047(4) 0.094(6) 0.047(4) 0.022(4) 0.005(3) 0.000(4)
N20 0.042(3) 0.048(3) 0.034(3) 0.008(2) 0.006(2) 0.002(3)
C20 0.074(5) 0.051(4) 0.028(3) -0.003(3) 0.007(3) -0.015(4)
O20 0.130(6) 0.068(4) 0.051(4) -0.007(3) 0.022(4) -0.018(4)
C301 0.077(6) 0.056(5) 0.099(7) -0.017(5) -0.028(6) -0.004(5)
C302 0.056(5) 0.086(6) 0.055(5) 0.022(4) 0.007(4) 0.014(4)
N30 0.065(4) 0.043(3) 0.049(4) 0.001(3) -0.012(3) 0.004(3)
C30 0.045(4) 0.043(4) 0.036(3) 0.002(3) -0.001(3) 0.002(3)
O30 0.050(3) 0.042(2) 0.032(2) -0.0009(18) -0.009(2) -0.002(2)
C401 0.065(5) 0.063(5) 0.079(6) -0.017(5) -0.006(5) 0.009(4)
C402 0.069(6) 0.075(6) 0.054(5) 0.016(4) -0.011(4) 0.017(5)
N40 0.038(3) 0.060(4) 0.028(3) 0.018(2) -0.013(2) -0.016(3)
C40 0.037(4) 0.043(4) 0.047(4) -0.004(3) 0.012(3) 0.002(3)
O40 0.029(2) 0.051(2) 0.029(2) 0.0010(19) 0.0000(18) 0.0063(19)
C501 0.050(7) 0.065(8) 0.038(7) -0.002(6) 0.012(6) -0.011(6)
C502 0.064(9) 0.046(7) 0.050(9) -0.006(7) -0.010(7) -0.003(6)
N50 0.036(3) 0.048(3) 0.040(3) -0.006(2) 0.005(2) -0.005(2)
C50 0.025(5) 0.033(6) 0.032(5) -0.002(4) -0.008(4) 0.000(4)
O50 0.030(2) 0.061(3) 0.029(2) -0.004(2) 0.002(2) -0.005(2)
C503 0.084(17) 0.039(11) 0.027(10) 0.001(8) 0.011(10) -0.024(10)
C504 0.11(3) 0.075(18) 0.055(17) -0.040(16) -0.013(17) -0.008(17)
C50' 0.045(11) 0.065(15) 0.030(9) 0.022(9) -0.017(8) -0.029(10)
C601 0.055(4) 0.059(4) 0.054(4) 0.015(3) -0.004(3) -0.002(3)
C602 0.075(5) 0.060(5) 0.093(6) -0.019(4) 0.014(5) 0.004(4)
N60 0.053(3) 0.039(3) 0.055(3) 0.001(2) 0.009(3) -0.001(3)
C60 0.053(4) 0.028(3) 0.036(3) 0.001(2) 0.004(3) -0.009(3)
O60 0.044(3) 0.042(2) 0.028(2) -0.0011(18) 0.0005(18) -0.008(2)
C701 0.022(4) 0.150(11) 0.023(4) -0.011(5) -0.004(3) 0.016(5)
C702 0.064(6) 0.059(6) 0.036(5) 0.006(4) -0.003(4) 0.029(5)
N70 0.062(6) 0.107(8) 0.033(4) -0.007(4) -0.007(4) 0.038(6)
C70 0.057(7) 0.073(8) 0.077(8) 0.000(6) -0.002(6) 0.011(6)
O70 0.074(6) 0.172(11) 0.079(7) 0.041(7) 0.017(5) 0.010(7)
C801 0.051(7) 0.184(16) 0.062(7) -0.060(9) 0.011(6) -0.029(9)
C802 0.072(8) 0.086(8) 0.045(6) 0.009(5) -0.006(5) -0.013(7)
N80 0.051(5) 0.118(9) 0.041(5) -0.006(5) -0.007(4) -0.019(5)
C80 0.072(9) 0.086(9) 0.088(10) -0.006(8) 0.008(7) -0.006(7)
O80 0.083(7) 0.155(11) 0.128(10) 0.036(8) -0.029(7) -0.011(7)

loop_
_atom_type_symbol
_atom_type_description
_atom_type_scat_dispersion_real
_atom_type_scat_dispersion_imag
_atom_type_scat_source
C C 0.0181 0.0091 'International Tables Vol C Tables 4.2.6.8 and 6.1.1.4'
H H 0 0 'International Tables Vol C Tables 4.2.6.8 and 6.1.1.4'
N N 0.0311 0.018 'International Tables Vol C Tables 4.2.6.8 and 6.1.1.4'
O O 0.0492 0.0322 'International Tables Vol C Tables 4.2.6.8 and 6.1.1.4'
S S 0.3331 0.5567 'International Tables Vol C Tables 4.2.6.8 and 6.1.1.4'
Ca Ca 0.3641 1.2855 'International Tables Vol C Tables 4.2.6.8 and 6.1.1.4'
Mn Mn -0.5299 2.8052 'International Tables Vol C Tables 4.2.6.8 and 6.1.1.4'

loop_
_exptl_crystal_face_index_h
_exptl_crystal_face_index_k
_exptl_crystal_face_index_l
_exptl_crystal_face_perp_dist
1 -1 0 0.0375
-1 1 0 0.1011
0 0 -1 0.0097
0 0 1 0.0863
-1 -1 0 0.184
1 1 0 0.1549

loop_
_geom_angle_atom_site_label_1
_geom_angle_atom_site_label_2
_geom_angle_atom_site_label_3
_geom_angle
O11 Mn1 O51 160.83(17)
O11 Mn1 O21 102.48(16)
O51 Mn1 O21 88.22(15)
O11 Mn1 O61 88.59(15)
O51 Mn1 O61 101.69(16)
O21 Mn1 O61 113.92(16)
O11 Mn1 S6 91.05(12)
O51 Mn1 S6 75.31(11)
O21 Mn1 S6 161.05(12)
O61 Mn1 S6 79.20(11)
O11 Mn1 S2 74.53(11)
O51 Mn1 S2 92.41(13)
O21 Mn1 S2 78.54(11)
O61 Mn1 S2 161.19(12)
S6 Mn1 S2 92.62(5)
O31 Ca1 O30 140.32(15)
O31 Ca1 O40 92.09(14)
O30 Ca1 O40 83.05(16)
O31 Ca1 O71 77.79(13)
O30 Ca1 O71 138.09(14)
O40 Ca1 O71 77.82(14)
O31 Ca1 O61 103.02(14)
O30 Ca1 O61 103.70(15)
O40 Ca1 O61 144.03(14)
O71 Ca1 O61 73.90(13)
O31 Ca1 O41 85.14(14)
O30 Ca1 O41 75.22(15)
O40 Ca1 O41 141.38(14)
O71 Ca1 O41 138.12(14)
O61 Ca1 O41 73.19(13)
O31 Ca1 S7 146.59(10)
O30 Ca1 S7 71.21(11)
O40 Ca1 S7 79.55(10)
O71 Ca1 S7 68.85(9)
O61 Ca1 S7 69.83(9)
O41 Ca1 S7 121.15(11)
O31 Ca1 S4 68.40(10)
O30 Ca1 S4 72.06(11)
O40 Ca1 S4 78.29(10)
O71 Ca1 S4 137.40(10)
O61 Ca1 S4 137.61(10)
O41 Ca1 S4 64.88(10)
S7 Ca1 S4 138.88(5)
O71 Ca2 O60 139.60(14)
O71 Ca2 O50 90.80(16)
O60 Ca2 O50 82.71(17)
O71 Ca2 O31 77.16(12)
O60 Ca2 O31 138.52(13)
O50 Ca2 O31 77.44(15)
O71 Ca2 O21 106.43(14)
O60 Ca2 O21 102.57(15)
O50 Ca2 O21 142.45(14)
O31 Ca2 O21 74.43(13)
O71 Ca2 O81 86.15(14)
O60 Ca2 O81 75.43(14)
O50 Ca2 O81 141.67(15)
O31 Ca2 O81 138.11(14)
O21 Ca2 O81 74.00(13)
O71 Ca2 S3 145.11(10)
O60 Ca2 S3 72.21(10)
O50 Ca2 S3 77.91(11)
O31 Ca2 S3 68.22(9)
O21 Ca2 S3 68.85(9)
O81 Ca2 S3 122.79(11)
O71 Ca2 S8 67.69(10)
O60 Ca2 S8 71.92(11)
O50 Ca2 S8 79.62(11)
O31 Ca2 S8 137.35(10)
O21 Ca2 S8 137.65(10)
O81 Ca2 S8 63.90(10)
S3 Ca2 S8 139.56(6)
C11 O11 Mn1 127.2(3)
O11 C11 C12 121.1(5)
O11 C11 C16 121.8(5)
C12 C11 C16 117.1(5)
C13 C12 C11 121.7(5)
C13 C12 S2 121.0(5)
C11 C12 S2 117.3(4)
C12 C13 C14 121.5(6)
C12 C13 H13 119.2
C14 C13 H13 119.3
C15 C14 C13 116.9(5)
C15 C14 C141 122.0(5)
C13 C14 C141 121.2(6)
C145 C141 C147 113.9(7)
C143 C141 C142 112.4(7)
C143 C141 C144 112.3(7)
C142 C141 C144 107.4(6)
C143 C141 C14 113.1(8)
C145 C141 C14 112.8(8)
C147 C141 C14 104.9(8)
C142 C141 C14 105.2(7)
C144 C141 C14 106.0(6)
C145 C141 C146 109.1(7)
C147 C141 C146 108.2(7)
C14 C141 C146 107.6(7)
C141 C142 H14A 109.5
C141 C142 H14B 109.5
C141 C142 H14C 109.5
C141 C143 H14D 109.5
C141 C143 H14E 109.5
C141 C143 H14F 109.5
C141 C144 H14G 109.5
C141 C144 H14H 109.5
C141 C144 H14I 109.5
C141 C145 H14J 109.5
C141 C145 H14K 109.5
H14J C145 H14K 109.5
C141 C145 H14L 109.5
H14J C145 H14L 109.5
H14K C145 H14L 109.5
C141 C146 H14M 109.5
C141 C146 H14N 109.5
H14M C146 H14N 109.5
C141 C146 H14O 109.5
H14M C146 H14O 109.5
H14N C146 H14O 109.5
C141 C147 H14P 109.5
C141 C147 H14Q 109.5
H14P C147 H14Q 109.5
C141 C147 H14R 109.5
H14P C147 H14R 109.5
H14Q C147 H14R 109.5
C14 C15 C16 122.8(6)
C14 C15 H15 118.6
C16 C15 H15 118.6
C15 C16 C11 119.9(5)
C15 C16 S1 119.7(4)
C11 C16 S1 120.0(4)
C16 S1 C42 107.4(3)
C21 O21 Mn1 118.6(3)
C21 O21 Ca2 127.3(3)
Mn1 O21 Ca2 112.16(16)
O21 C21 C26 124.7(5)
O21 C21 C22 121.9(5)
C26 C21 C22 113.5(5)
C23 C22 C21 122.2(5)
C23 C22 S3 117.0(4)
C21 C22 S3 120.6(4)
C24 C23 C22 122.8(5)
C24 C23 H23 118.6
C22 C23 H23 118.6
C23 C24 C25 116.1(5)
C23 C24 C241 120.3(6)
C25 C24 C241 123.5(6)
C244 C241 C243 110.1(7)
C244 C241 C24 109.5(6)
C243 C241 C24 111.0(6)
C244 C241 C242 108.7(7)
C243 C241 C242 106.6(7)
C24 C241 C242 111.0(6)
C241 C242 H24A 109.5
C241 C242 H24B 109.5
H24A C242 H24B 109.5
C241 C242 H24C 109.5
H24A C242 H24C 109.5
H24B C242 H24C 109.5
C241 C243 H24D 109.5
C241 C243 H24E 109.5
H24D C243 H24E 109.5
C241 C243 H24F 109.5
H24D C243 H24F 109.5
H24E C243 H24F 109.5
C241 C244 H24G 109.5
C241 C244 H24H 109.5
H24G C244 H24H 109.5
C241 C244 H24I 109.5
H24G C244 H24I 109.5
H24H C244 H24I 109.5
C24 C25 C26 122.5(6)
C24 C25 H25 118.8
C26 C25 H25 118.8
C25 C26 C21 122.8(5)
C25 C26 S2 117.5(5)
C21 C26 S2 119.7(4)
C12 S2 C26 101.3(3)
C12 S2 Mn1 95.00(19)
C26 S2 Mn1 90.50(19)
C31 O31 Ca1 132.4(4)
C31 O31 Ca2 125.7(3)
Ca1 O31 Ca2 101.01(13)
O31 C31 C32 123.1(5)
O31 C31 C36 122.7(5)
C32 C31 C36 114.2(5)
C33 C32 C31 122.3(5)
C33 C32 S4 118.0(5)
C31 C32 S4 119.6(4)
C34 C33 C32 121.9(6)
C34 C33 H33 119
C32 C33 H33 119
C35 C34 C33 115.3(5)
C35 C34 C341 122.9(6)
C33 C34 C341 121.8(6)
C344 C341 C343 113.5(9)
C344 C341 C34 112.8(7)
C343 C341 C34 110.2(7)
C344 C341 C342 104.1(8)
C343 C341 C342 107.1(8)
C34 C341 C342 108.7(7)
C341 C342 H34A 109.5
C341 C342 H34B 109.5
H34A C342 H34B 109.5
C341 C342 H34C 109.5
H34A C342 H34C 109.5
H34B C342 H34C 109.5
C341 C343 H34D 109.5
C341 C343 H34E 109.5
H34D C343 H34E 109.5
C341 C343 H34F 109.5
H34D C343 H34F 109.5
H34E C343 H34F 109.5
C341 C344 H34G 109.5
C341 C344 H34H 109.5
H34G C344 H34H 109.5
C341 C344 H34I 109.5
H34G C344 H34I 109.5
H34H C344 H34I 109.5
C36 C35 C34 123.8(6)
C36 C35 H35 118.1
C34 C35 H35 118.1
C35 C36 C31 122.3(5)
C35 C36 S3 118.6(5)
C31 C36 S3 119.1(4)
C36 S3 C22 100.3(3)
C36 S3 Ca2 99.76(19)
C22 S3 Ca2 100.55(18)
C41 O41 Ca1 132.5(3)
C41 O41 H41 113(7)
Ca1 O41 H41 106(7)
O41 C41 C42 123.0(5)
O41 C41 C46 118.7(5)
C42 C41 C46 118.3(5)
C43 C42 C41 120.7(5)
C43 C42 S1 116.6(4)
C41 C42 S1 122.2(4)
C42 C43 C44 122.2(5)
C42 C43 H43 118.9
C44 C43 H43 118.9
C45 C44 C43 116.5(5)
C45 C44 C441 121.1(5)
C43 C44 C441 122.3(5)
C444 C441 C443 109.1(6)
C444 C441 C44 108.5(5)
C443 C441 C44 110.2(5)
C444 C441 C442 109.3(6)
C443 C441 C442 108.7(6)
C44 C441 C442 111.0(5)
C441 C442 H44A 109.5
C441 C442 H44B 109.5
H44A C442 H44B 109.5
C441 C442 H44C 109.5
H44A C442 H44C 109.5
H44B C442 H44C 109.5
C441 C443 H44D 109.5
C441 C443 H44E 109.5
H44D C443 H44E 109.5
C441 C443 H44F 109.5
H44D C443 H44F 109.5
H44E C443 H44F 109.5
C441 C444 H44G 109.5
C441 C444 H44H 109.5
H44G C444 H44H 109.5
C441 C444 H44I 109.5
H44G C444 H44I 109.5
H44H C444 H44I 109.5
C46 C45 C44 122.7(5)
C46 C45 H45 118.7
C44 C45 H45 118.7
C45 C46 C41 119.6(5)
C45 C46 S4 119.7(4)
C41 C46 S4 120.7(4)
C32 S4 C46 103.7(3)
C32 S4 Ca1 96.49(19)
C46 S4 Ca1 100.37(19)
C51 O51 Mn1 126.2(4)
O51 C51 C52 122.3(5)
O51 C51 C56 121.3(5)
C52 C51 C56 116.4(5)
C53 C52 C51 122.0(5)
C53 C52 S6 120.6(4)
C51 C52 S6 117.2(4)
C52 C53 C54 122.0(5)
C52 C53 H53 119
C54 C53 H53 119
C53 C54 C55 116.4(5)
C53 C54 C541 122.1(6)
C55 C54 C541 121.4(5)
C544 C541 C543 108.8(7)
C544 C541 C542 108.7(7)
C543 C541 C542 106.9(6)
C544 C541 C54 108.6(5)
C543 C541 C54 111.5(6)
C542 C541 C54 112.3(5)
C541 C542 H54A 109.5
C541 C542 H54B 109.5
H54A C542 H54B 109.5
C541 C542 H54C 109.5
H54A C542 H54C 109.5
H54B C542 H54C 109.5
C541 C543 H54D 109.5
C541 C543 H54E 109.5
H54D C543 H54E 109.5
C541 C543 H54F 109.5
H54D C543 H54F 109.5
H54E C543 H54F 109.5
C541 C544 H54G 109.5
C541 C544 H54H 109.5
H54G C544 H54H 109.5
C541 C544 H54I 109.5
H54G C544 H54I 109.5
H54H C544 H54I 109.5
C56 C55 C54 122.5(5)
C56 C55 H55 118.7
C54 C55 H55 118.7
C55 C56 C51 120.6(5)
C55 C56 S5 119.7(4)
C51 C56 S5 119.2(4)
C56 S5 C82 107.2(3)
C61 O61 Mn1 119.4(4)
C61 O61 Ca1 125.6(4)
Mn1 O61 Ca1 114.62(16)
O61 C61 C66 124.0(5)
O61 C61 C62 121.6(5)
C66 C61 C62 114.3(5)
C63 C62 C61 122.1(6)
C63 C62 S7 116.3(5)
C61 C62 S7 121.6(4)
C64 C63 C62 122.2(6)
C64 C63 H63 118.9
C62 C63 H63 118.9
C63 C64 C65 116.4(6)
C63 C64 C641 121.1(7)
C65 C64 C641 122.4(7)
C642 C641 C643 117.9(8)
C647 C641 C646 116.4(8)
C647 C641 C64 113.1(9)
C642 C641 C64 116.7(9)
C643 C641 C64 110.2(9)
C646 C641 C64 110.8(9)
C647 C641 C645 107.5(7)
C646 C641 C645 104.8(7)
C64 C641 C645 102.9(7)
C642 C641 C644 105.1(7)
C643 C641 C644 105.1(7)
C64 C641 C644 99.1(8)
C641 C642 H64A 109.4
C641 C642 H64B 109.5
C641 C642 H64C 109.5
C641 C643 H64D 109.5
C641 C643 H64E 109.5
C641 C643 H64F 109.4
C641 C644 H64G 109.5
C641 C644 H64H 109.5
C641 C644 H64I 109.5
C641 C645 H64J 109.5
C641 C645 H64K 109.4
H64J C645 H64K 109.5
C641 C645 H64L 109.5
H64J C645 H64L 109.5
H64K C645 H64L 109.5
C641 C646 H64M 109.4
C641 C646 H64N 109.5
H64M C646 H64N 109.5
C641 C646 H64O 109.5
H64M C646 H64O 109.5
H64N C646 H64O 109.5
C641 C647 H64P 109.5
C641 C647 H64Q 109.4
H64P C647 H64Q 109.5
C641 C647 H64R 109.5
H64P C647 H64R 109.5
H64Q C647 H64R 109.5
C64 C65 C66 122.3(6)
C64 C65 H65 118.8
C66 C65 H65 118.8
C65 C66 C61 122.6(6)
C65 C66 S6 116.3(5)
C61 C66 S6 121.2(4)
C52 S6 C66 102.8(3)
C52 S6 Mn1 95.29(19)
C66 S6 Mn1 91.32(19)
C71 O71 Ca2 132.6(3)
C71 O71 Ca1 126.2(3)
Ca2 O71 Ca1 101.05(13)
O71 C71 C76 122.8(5)
O71 C71 C72 123.1(5)
C76 C71 C72 114.1(5)
C73 C72 C71 121.9(5)
C73 C72 S8 118.6(5)
C71 C72 S8 119.5(4)
C74 C73 C72 121.8(6)
C74 C73 H73 119.1
C72 C73 H73 119.1
C73 C74 C75 116.7(5)
C73 C74 C741 122.8(6)
C75 C74 C741 120.5(6)
C742 C741 C744 113.1(7)
C742 C741 C74 112.6(6)
C744 C741 C74 109.3(6)
C742 C741 C743 107.7(7)
C744 C741 C743 106.1(7)
C74 C741 C743 107.8(6)
C741 C742 H74A 109.5
C741 C742 H74B 109.5
H74A C742 H74B 109.5
C741 C742 H74C 109.5
H74A C742 H74C 109.5
H74B C742 H74C 109.5
C741 C743 H74D 109.5
C741 C743 H74E 109.5
H74D C743 H74E 109.5
C741 C743 H74F 109.5
H74D C743 H74F 109.5
H74E C743 H74F 109.5
C741 C744 H74G 109.5
C741 C744 H74H 109.5
H74G C744 H74H 109.5
C741 C744 H74I 109.5
H74G C744 H74I 109.5
H74H C744 H74I 109.5
C76 C75 C74 121.9(6)
C76 C75 H75 119.1
C74 C75 H75 119.1
C75 C76 C71 123.6(6)
C75 C76 S7 117.3(5)
C71 C76 S7 119.0(4)
C76 S7 C62 102.1(3)
C76 S7 Ca1 100.1(2)
C62 S7 Ca1 98.72(19)
C81 O81 Ca2 133.7(3)
C81 O81 H81 108(6)
Ca2 O81 H81 119(6)
O81 C81 C82 122.8(5)
O81 C81 C86 119.0(5)
C82 C81 C86 118.2(5)
C81 C82 C83 121.2(5)
C81 C82 S5 123.0(4)
C83 C82 S5 115.2(4)
C84 C83 C82 120.9(5)
C84 C83 H83 119.6
C82 C83 H83 119.6
C85 C84 C83 117.5(5)
C85 C84 C841 120.9(5)
C83 C84 C841 121.5(5)
C842 C841 C844 108.8(6)
C842 C841 C843 107.5(5)
C844 C841 C843 110.9(5)
C842 C841 C84 111.9(5)
C844 C841 C84 107.6(5)
C843 C841 C84 110.1(5)
C841 C842 H84A 109.5
C841 C842 H84B 109.5
H84A C842 H84B 109.5
C841 C842 H84C 109.5
H84A C842 H84C 109.5
H84B C842 H84C 109.5
C841 C843 H84D 109.5
C841 C843 H84E 109.5
H84D C843 H84E 109.5
C841 C843 H84F 109.5
H84D C843 H84F 109.5
H84E C843 H84F 109.5
C841 C844 H84G 109.5
C841 C844 H84H 109.5
H84G C844 H84H 109.5
C841 C844 H84I 109.5
H84G C844 H84I 109.5
H84H C844 H84I 109.5
C84 C85 C86 122.4(5)
C84 C85 H85 118.8
C86 C85 H85 118.8
C81 C86 C85 119.8(5)
C81 C86 S8 120.2(4)
C85 C86 S8 120.0(4)
C72 S8 C86 101.8(3)
C72 S8 Ca2 96.54(18)
C86 S8 Ca2 100.82(19)
N10 C101 H10A 109.5
N10 C101 H10B 109.5
H10A C101 H10B 109.5
N10 C101 H10C 109.5
H10A C101 H10C 109.5
H10B C101 H10C 109.5
N10 C102 H10D 109.5
N10 C102 H10E 109.5
H10D C102 H10E 109.5
N10 C102 H10F 109.5
H10D C102 H10F 109.5
H10E C102 H10F 109.5
C10 N10 C101 121.6(6)
C10 N10 C102 119.9(7)
C101 N10 C102 118.6(7)
O10 C10 N10 124.9(8)
O10 C10 H10 117.5
N10 C10 H10 117.5
N20 C201 H20A 109.5
N20 C201 H20B 109.5
H20A C201 H20B 109.5
N20 C201 H20C 109.5
H20A C201 H20C 109.5
H20B C201 H20C 109.5
N20 C202 H20D 109.5
N20 C202 H20E 109.5
H20D C202 H20E 109.5
N20 C202 H20F 109.5
H20D C202 H20F 109.5
H20E C202 H20F 109.5
C20 N20 C202 121.2(7)
C20 N20 C201 120.7(6)
C202 N20 C201 117.9(6)
O20 C20 N20 127.1(8)
O20 C20 H20 116.4
N20 C20 H20 116.4
N30 C301 H30A 109.5
N30 C301 H30B 109.5
H30A C301 H30B 109.5
N30 C301 H30C 109.5
H30A C301 H30C 109.5
H30B C301 H30C 109.5
N30 C302 H30D 109.5
N30 C302 H30E 109.5
H30D C302 H30E 109.5
N30 C302 H30F 109.5
H30D C302 H30F 109.5
H30E C302 H30F 109.5
C30 N30 C301 118.7(7)
C30 N30 C302 122.1(7)
C301 N30 C302 119.3(8)
O30 C30 N30 123.6(7)
O30 C30 H30 118.2
N30 C30 H30 118.2
C30 O30 Ca1 143.6(4)
N40 C401 H40A 109.5
N40 C401 H40B 109.5
H40A C401 H40B 109.5
N40 C401 H40C 109.5
H40A C401 H40C 109.5
H40B C401 H40C 109.5
N40 C402 H40D 109.5
N40 C402 H40E 109.5
H40D C402 H40E 109.5
N40 C402 H40F 109.5
H40D C402 H40F 109.5
H40E C402 H40F 109.5
C40 N40 C401 124.6(6)
C40 N40 C402 117.2(6)
C401 N40 C402 118.2(7)
O40 C40 N40 123.2(6)
O40 C40 H40 118.4
N40 C40 H40 118.4
C40 O40 Ca1 129.5(4)
N50 C501 H50A 109.5
N50 C501 H50B 109.5
N50 C501 H50C 109.5
N50 C502 H50D 109.5
N50 C502 H50E 109.5
N50 C502 H50F 109.5
C502 N50 C50 123.4(9)
C503 N50 C50' 127.1(16)
C502 N50 C501 120.5(10)
C50 N50 C501 116.1(8)
C503 N50 C504 125.1(17)
C50' N50 C504 106.1(18)
O50 C50 N50 125.6(9)
O50 C50 H50 117.2
N50 C50 H50 117.2
C50' O50 Ca2 131.4(9)
C50 O50 Ca2 132.6(5)
N50 C503 H50G 109.5
N50 C503 H50H 109.5
H50G C503 H50H 109.5
N50 C503 H50I 109.5
H50G C503 H50I 109.5
H50H C503 H50I 109.5
N50 C504 H50J 109.5
N50 C504 H50K 109.5
H50J C504 H50K 109.5
N50 C504 H50L 109.5
H50J C504 H50L 109.5
H50K C504 H50L 109.5
O50 C50' N50 126.6(18)
O50 C50' H50' 116.7
N50 C50' H50' 116.7
N60 C601 H60A 109.5
N60 C601 H60B 109.5
H60A C601 H60B 109.5
N60 C601 H60C 109.5
H60A C601 H60C 109.5
H60B C601 H60C 109.5
N60 C602 H60D 109.5
N60 C602 H60E 109.5
H60D C602 H60E 109.5
N60 C602 H60F 109.5
H60D C602 H60F 109.5
H60E C602 H60F 109.5
C60 N60 C602 120.6(7)
C60 N60 C601 121.7(6)
C602 N60 C601 117.7(7)
O60 C60 N60 122.4(6)
O60 C60 H60 118.8
N60 C60 H60 118.8
C60 O60 Ca2 142.1(4)
N70 C701 H70A 109.5
N70 C701 H70B 109.5
H70A C701 H70B 109.5
N70 C701 H70C 109.5
H70A C701 H70C 109.5
H70B C701 H70C 109.5
N70 C702 H70D 109.5
N70 C702 H70E 109.5
H70D C702 H70E 109.5
N70 C702 H70F 109.5
H70D C702 H70F 109.5
H70E C702 H70F 109.5
C70 N70 C701 116.7(10)
C70 N70 C702 120.2(10)
C701 N70 C702 122.6(11)
O70 C70 N70 124.4(13)
O70 C70 H70 117.8
N70 C70 H70 117.8
N80 C801 H80A 109.5
N80 C801 H80B 109.5
H80A C801 H80B 109.5
N80 C801 H80C 109.5
H80A C801 H80C 109.5
H80B C801 H80C 109.5
N80 C802 H80D 109.5
N80 C802 H80E 109.5
H80D C802 H80E 109.5
N80 C802 H80F 109.5
H80D C802 H80F 109.5
H80E C802 H80F 109.5
C80 N80 C802 120.8(12)
C80 N80 C801 121.7(12)
C802 N80 C801 117.2(12)
O80 C80 N80 123.2(15)
O80 C80 H80 118.4
N80 C80 H80 118.4

loop_
_geom_bond_atom_site_label_1
_geom_bond_atom_site_label_2
_geom_bond_distance
Mn1 O11 2.076(4)
Mn1 O51 2.083(4)
Mn1 O21 2.120(4)
Mn1 O61 2.127(4)
Mn1 S6 2.6916(16)
Mn1 S2 2.7199(17)
Ca1 O31 2.300(4)
Ca1 O30 2.373(5)
Ca1 O40 2.396(4)
Ca1 O71 2.450(4)
Ca1 O61 2.472(4)
Ca1 O41 2.479(4)
Ca1 S7 2.8696(16)
Ca1 S4 3.0177(16)
Ca2 O71 2.316(4)
Ca2 O60 2.369(4)
Ca2 O50 2.383(5)
Ca2 O31 2.467(4)
Ca2 O21 2.487(4)
Ca2 O81 2.497(4)
Ca2 S3 2.8918(16)
Ca2 S8 3.0586(17)
O11 C11 1.325(7)
C11 C12 1.409(8)
C11 C16 1.414(8)
C12 C13 1.388(8)
C12 S2 1.788(6)
C13 C14 1.399(9)
C13 H13 0.95
C14 C15 1.391(9)
C14 C141 1.572(8)
C141 C143 1.500(8)
C141 C145 1.508(8)
C141 C147 1.521(8)
C141 C142 1.545(8)
C141 C144 1.551(8)
C141 C146 1.578(8)
C142 H14A 0.98
C142 H14B 0.98
C142 H14C 0.98
C143 H14D 0.98
C143 H14E 0.98
C143 H14F 0.98
C144 H14G 0.98
C144 H14H 0.98
C144 H14I 0.98
C145 H14J 0.98
C145 H14K 0.98
C145 H14L 0.98
C146 H14M 0.98
C146 H14N 0.98
C146 H14O 0.98
C147 H14P 0.98
C147 H14Q 0.98
C147 H14R 0.98
C15 C16 1.398(8)
C15 H15 0.95
C16 S1 1.774(6)
S1 C42 1.797(6)
O21 C21 1.314(7)
C21 C26 1.422(8)
C21 C22 1.431(8)
C22 C23 1.405(8)
C22 S3 1.777(6)
C23 C24 1.376(9)
C23 H23 0.95
C24 C25 1.391(9)
C24 C241 1.539(8)
C241 C244 1.495(11)
C241 C243 1.532(11)
C241 C242 1.541(11)
C242 H24A 0.98
C242 H24B 0.98
C242 H24C 0.98
C243 H24D 0.98
C243 H24E 0.98
C243 H24F 0.98
C244 H24G 0.98
C244 H24H 0.98
C244 H24I 0.98
C25 C26 1.398(8)
C25 H25 0.95
C26 S2 1.800(6)
O31 C31 1.310(6)
C31 C32 1.421(8)
C31 C36 1.423(8)
C32 C33 1.410(8)
C32 S4 1.778(6)
C33 C34 1.400(10)
C33 H33 0.95
C34 C35 1.396(9)
C34 C341 1.537(9)
C341 C344 1.471(13)
C341 C343 1.481(13)
C341 C342 1.588(14)
C342 H34A 0.98
C342 H34B 0.98
C342 H34C 0.98
C343 H34D 0.98
C343 H34E 0.98
C343 H34F 0.98
C344 H34G 0.98
C344 H34H 0.98
C344 H34I 0.98
C35 C36 1.372(8)
C35 H35 0.95
C36 S3 1.769(6)
O41 C41 1.349(6)
O41 H41 0.82(4)
C41 C42 1.402(8)
C41 C46 1.405(8)
C42 C43 1.381(8)
C43 C44 1.399(8)
C43 H43 0.95
C44 C45 1.395(8)
C44 C441 1.531(8)
C441 C444 1.516(11)
C441 C443 1.525(10)
C441 C442 1.536(9)
C442 H44A 0.98
C442 H44B 0.98
C442 H44C 0.98
C443 H44D 0.98
C443 H44E 0.98
C443 H44F 0.98
C444 H44G 0.98
C444 H44H 0.98
C444 H44I 0.98
C45 C46 1.394(8)
C45 H45 0.95
C46 S4 1.781(6)
O51 C51 1.316(7)
C51 C52 1.395(8)
C51 C56 1.431(8)
C52 C53 1.387(8)
C52 S6 1.789(6)
C53 C54 1.397(8)
C53 H53 0.95
C54 C55 1.400(9)
C54 C541 1.527(8)
C541 C544 1.520(11)
C541 C543 1.524(10)
C541 C542 1.523(10)
C542 H54A 0.98
C542 H54B 0.98
C542 H54C 0.98
C543 H54D 0.98
C543 H54E 0.98
C543 H54F 0.98
C544 H54G 0.98
C544 H54H 0.98
C544 H54I 0.98
C55 C56 1.386(8)
C55 H55 0.95
C56 S5 1.786(6)
S5 C82 1.799(6)
O61 C61 1.317(6)
C61 C66 1.404(8)
C61 C62 1.419(8)
C62 C63 1.400(8)
C62 S7 1.788(6)
C63 C64 1.379(11)
C63 H63 0.95
C64 C65 1.382(10)
C64 C641 1.570(10)
C641 C647 1.490(9)
C641 C642 1.494(9)
C641 C643 1.505(9)
C641 C646 1.514(9)
C641 C645 1.614(9)
C641 C644 1.630(9)
C642 H64A 0.98
C642 H64B 0.98
C642 H64C 0.98
C643 H64D 0.98
C643 H64E 0.98
C643 H64F 0.98
C644 H64G 0.98
C644 H64H 0.98
C644 H64I 0.98
C645 H64J 0.98
C645 H64K 0.98
C645 H64L 0.98
C646 H64M 0.98
C646 H64N 0.98
C646 H64O 0.98
C647 H64P 0.98
C647 H64Q 0.98
C647 H64R 0.98
C65 C66 1.394(8)
C65 H65 0.95
C66 S6 1.793(6)
O71 C71 1.320(7)
C71 C76 1.410(8)
C71 C72 1.426(8)
C72 C73 1.417(8)
C72 S8 1.779(6)
C73 C74 1.385(9)
C73 H73 0.95
C74 C75 1.402(9)
C74 C741 1.560(8)
C741 C742 1.475(11)
C741 C744 1.512(11)
C741 C743 1.582(11)
C742 H74A 0.98
C742 H74B 0.98
C742 H74C 0.98
C743 H74D 0.98
C743 H74E 0.98
C743 H74F 0.98
C744 H74G 0.98
C744 H74H 0.98
C744 H74I 0.98
C75 C76 1.378(8)
C75 H75 0.95
C76 S7 1.786(6)
O81 C81 1.351(7)
O81 H81 0.80(4)
C81 C82 1.391(8)
C81 C86 1.403(8)
C82 C83 1.403(8)
C83 C84 1.401(8)
C83 H83 0.95
C84 C85 1.383(8)
C84 C841 1.550(8)
C841 C842 1.531(9)
C841 C844 1.533(9)
C841 C843 1.535(9)
C842 H84A 0.98
C842 H84B 0.98
C842 H84C 0.98
C843 H84D 0.98
C843 H84E 0.98
C843 H84F 0.98
C844 H84G 0.98
C844 H84H 0.98
C844 H84I 0.98
C85 C86 1.405(8)
C85 H85 0.95
C86 S8 1.785(6)
C101 N10 1.439(9)
C101 H10A 0.98
C101 H10B 0.98
C101 H10C 0.98
C102 N10 1.440(10)
C102 H10D 0.98
C102 H10E 0.98
C102 H10F 0.98
N10 C10 1.315(10)
C10 O10 1.216(9)
C10 H10 0.95
C201 N20 1.454(9)
C201 H20A 0.98
C201 H20B 0.98
C201 H20C 0.98
C202 N20 1.420(10)
C202 H20D 0.98
C202 H20E 0.98
C202 H20F 0.98
N20 C20 1.333(9)
C20 O20 1.217(9)
C20 H20 0.95
C301 N30 1.422(11)
C301 H30A 0.98
C301 H30B 0.98
C301 H30C 0.98
C302 N30 1.429(10)
C302 H30D 0.98
C302 H30E 0.98
C302 H30F 0.98
N30 C30 1.362(10)
C30 O30 1.183(8)
C30 H30 0.95
C401 N40 1.402(10)
C401 H40A 0.98
C401 H40B 0.98
C401 H40C 0.98
C402 N40 1.481(9)
C402 H40D 0.98
C402 H40E 0.98
C402 H40F 0.98
N40 C40 1.335(9)
C40 O40 1.227(8)
C40 H40 0.95
C501 N50 1.491(13)
C501 H50A 0.98
C501 H50B 0.98
C501 H50C 0.98
C502 N50 1.348(15)
C502 H50D 0.98
C502 H50E 0.98
C502 H50F 0.98
N50 C503 1.329(19)
N50 C50 1.349(11)
N50 C50' 1.377(19)
N50 C504 1.53(3)
C50 O50 1.187(11)
C50 H50 0.95
O50 C50' 1.15(2)
C503 H50G 0.98
C503 H50H 0.98
C503 H50I 0.98
C504 H50J 0.98
C504 H50K 0.98
C504 H50L 0.98
C50' H50' 0.95
C601 N60 1.454(10)
C601 H60A 0.98
C601 H60B 0.98
C601 H60C 0.98
C602 N60 1.438(10)
C602 H60D 0.98
C602 H60E 0.98
C602 H60F 0.98
N60 C60 1.357(9)
C60 O60 1.202(8)
C60 H60 0.95
C701 N70 1.362(13)
C701 H70A 0.98
C701 H70B 0.98
C701 H70C 0.98
C702 N70 1.410(13)
C702 H70D 0.98
C702 H70E 0.98
C702 H70F 0.98
N70 C70 1.345(16)
C70 O70 1.208(15)
C70 H70 0.95
C801 N80 1.440(15)
C801 H80A 0.98
C801 H80B 0.98
C801 H80C 0.98
C802 N80 1.408(14)
C802 H80D 0.98
C802 H80E 0.98
C802 H80F 0.98
N80 C80 1.315(17)
C80 O80 1.270(18)
C80 H80 0.95

loop_
_geom_hbond_atom_site_label_D
_geom_hbond_atom_site_label_H
_geom_hbond_atom_site_label_A
_geom_hbond_distance_DH
_geom_hbond_distance_HA
_geom_hbond_distance_DA
_geom_hbond_angle_DHA
O41 H41 O11 0.82(4) 1.66(4) 2.441(6) 160(10)
O81 H81 O51 0.80(4) 1.72(5) 2.435(6) 148(9)
